data_7154931
loop_
_publ_author_name
'Shao, Min'
'Wu, Yunjun'
'Feng, Zhijun'
'Gu, Xiaoxia'
'Wang, Shaoyin'

_publ_section_title
;
 Synthesis of polysubstituted 1,2-dihydroquinolines and indoles via
 cascade reactions of arylamines and propargylic alcohols catalyzed by
 FeCl3&#x00B7;6H2O.
;
_journal_issue 8
_journal_name_full 'Organic &amp; biomolecular chemistry'
_journal_page_first 2515
_journal_page_last 2521
_journal_paper_doi 10.1039/c5ob02658j
_journal_volume 14
_journal_year 2016
_chemical_formula_sum 'C37 H29 N O5 S'
_chemical_formula_weight 599.67
_chemical_name_systematic 7
_space_group_IT_number 2
_symmetry_cell_setting triclinic
_symmetry_space_group_name_Hall '-P 1'
_symmetry_space_group_name_H-M 'P -1'
_atom_sites_solution_hydrogens geom
_atom_sites_solution_primary direct
_atom_sites_solution_secondary difmap
_audit_creation_method SHELXL-97
_audit_update_record
;
2015-12-16 deposited with the CCDC.
2016-01-21 downloaded from the CCDC.
;
_cell_angle_alpha 76.0550(10)
_cell_angle_beta 80.8570(10)
_cell_angle_gamma 63.8680(10)
_cell_formula_units_Z 2
_cell_length_a 10.4254(8)
_cell_length_b 10.7238(8)
_cell_length_c 15.1044(11)
_cell_measurement_reflns_used 4095
_cell_measurement_temperature 293(2)
_cell_measurement_theta_max 26.49
_cell_measurement_theta_min 2.33
_cell_volume 1468.68(19)
_computing_cell_refinement 'Bruker SMART'
_computing_data_collection 'Bruker SMART'
_computing_data_reduction 'Bruker SAINT'
_computing_molecular_graphics 'Bruker SHELXTL'
_computing_publication_material 'Bruker SHELXTL'
_computing_structure_refinement 'SHELXL-97 (Sheldrick, 1997)'
_computing_structure_solution 'SHELXS-97 (Sheldrick, 1990)'
_diffrn_ambient_temperature 293(2)
_diffrn_measured_fraction_theta_full 0.975
_diffrn_measured_fraction_theta_max 0.975
_diffrn_measurement_device_type 'CCD area detector'
_diffrn_measurement_method 'phi and omega scans'
_diffrn_radiation_monochromator graphite
_diffrn_radiation_source 'fine-focus sealed tube'
_diffrn_radiation_type MoK\a
_diffrn_radiation_wavelength 0.71073
_diffrn_reflns_av_R_equivalents 0.0265
_diffrn_reflns_av_sigmaI/netI 0.0461
_diffrn_reflns_limit_h_max 13
_diffrn_reflns_limit_h_min -13
_diffrn_reflns_limit_k_max 13
_diffrn_reflns_limit_k_min -13
_diffrn_reflns_limit_l_max 19
_diffrn_reflns_limit_l_min -19
_diffrn_reflns_number 12668
_diffrn_reflns_theta_full 27.45
_diffrn_reflns_theta_max 27.45
_diffrn_reflns_theta_min 2.16
_exptl_absorpt_coefficient_mu 0.158
_exptl_absorpt_correction_T_max 0.9798
_exptl_absorpt_correction_T_min 0.9752
_exptl_absorpt_correction_type multi-scan
_exptl_crystal_colour colorless
_exptl_crystal_density_diffrn 1.356
_exptl_crystal_density_method 'not measured'
_exptl_crystal_description block
_exptl_crystal_F_000 628
_exptl_crystal_size_max 0.16
_exptl_crystal_size_mid 0.15
_exptl_crystal_size_min 0.13
_refine_diff_density_max 0.257
_refine_diff_density_min -0.396
_refine_diff_density_rms 0.057
_refine_ls_extinction_method none
_refine_ls_goodness_of_fit_ref 1.035
_refine_ls_hydrogen_treatment mixed
_refine_ls_matrix_type full
_refine_ls_number_parameters 401
_refine_ls_number_reflns 6552
_refine_ls_number_restraints 0
_refine_ls_restrained_S_all 1.035
_refine_ls_R_factor_all 0.0789
_refine_ls_R_factor_gt 0.0479
_refine_ls_shift/su_max 0.012
_refine_ls_shift/su_mean 0.000
_refine_ls_structure_factor_coef Fsqd
_refine_ls_weighting_details 'calc w=1/[\s^2^(Fo^2^)+(0.0859P)^2^+0.0000P] where P=(Fo^2^+2Fc^2^)/3'
_refine_ls_weighting_scheme calc
_refine_ls_wR_factor_gt 0.1335
_refine_ls_wR_factor_ref 0.1540
_reflns_number_gt 4462
_reflns_number_total 6552
_reflns_threshold_expression >2sigma(I)
_cod_data_source_file c5ob02658j2.cif
_cod_data_source_block 150113c_0m
_cod_depositor_comments
;
The following automatic conversions were performed:

'_symmetry_cell_setting' value 'Triclinic' changed to 'triclinic'
according to
/usr/data/users/saulius/crontab/automatic-downloads/rss-feeds/RSC/lib/dictionaries/cif_core.dic
dictionary named 'cif_core.dic' version 2.4.2 from 2011-04-26.

Automatic conversion script
Id: cif_fix_values 4268 2015-11-12 08:31:59Z antanas 

 Adding full bibliography for 7154928--7154931.cif.
;
_cod_original_sg_symbol_H-M P-1
_cod_database_code 7154931

loop_
_symmetry_equiv_pos_as_xyz
'x, y, z'
'-x, -y, -z'

loop_
_atom_site_label
_atom_site_type_symbol
_atom_site_fract_x
_atom_site_fract_y
_atom_site_fract_z
_atom_site_U_iso_or_equiv
_atom_site_adp_type
_atom_site_occupancy
_atom_site_symmetry_multiplicity
_atom_site_calc_flag
_atom_site_refinement_flags
C1 C 1.0942(2) 0.7176(2) 0.39240(14) 0.0396(5) Uani 1 1 d .
C2 C 1.1934(3) 0.7737(3) 0.38175(17) 0.0610(7) Uani 1 1 d .
H2 H 1.2474 0.7789 0.3268 0.073 Uiso 1 1 calc R
C3 C 1.2114(3) 0.8219(3) 0.45364(18) 0.0699(8) Uani 1 1 d .
H3 H 1.2788 0.8589 0.4467 0.084 Uiso 1 1 calc R
C4 C 1.1319(3) 0.8164(3) 0.53560(16) 0.0557(6) Uani 1 1 d .
C5 C 1.0377(3) 0.7561(3) 0.54497(17) 0.0595(7) Uani 1 1 d .
H5 H 0.9855 0.7486 0.6004 0.071 Uiso 1 1 calc R
C6 C 1.0179(2) 0.7064(3) 0.47482(15) 0.0509(6) Uani 1 1 d .
H6 H 0.9535 0.6655 0.4830 0.061 Uiso 1 1 calc R
C7 C 1.1513(4) 0.8742(3) 0.61267(19) 0.0770(9) Uani 1 1 d .
H7A H 1.1026 0.8461 0.6678 0.116 Uiso 1 1 calc R
H7B H 1.1121 0.9757 0.5969 0.116 Uiso 1 1 calc R
H7C H 1.2514 0.8374 0.6219 0.116 Uiso 1 1 calc R
C8 C 1.0042(2) 0.9082(2) 0.17552(13) 0.0373(5) Uani 1 1 d .
C9 C 1.1407(2) 0.8909(2) 0.13870(14) 0.0408(5) Uani 1 1 d .
H9 H 1.2204 0.8066 0.1552 0.049 Uiso 1 1 calc R
C10 C 1.1538(2) 1.0033(2) 0.07676(14) 0.0425(5) Uani 1 1 d .
C11 C 1.0325(2) 1.1315(2) 0.05207(14) 0.0412(5) Uani 1 1 d .
C12 C 0.8987(2) 1.1480(2) 0.08998(14) 0.0402(5) Uani 1 1 d .
H12 H 0.8192 1.2327 0.0740 0.048 Uiso 1 1 calc R
C13 C 0.8839(2) 1.0356(2) 0.15278(13) 0.0359(4) Uani 1 1 d .
C14 C 0.7629(2) 1.0134(2) 0.20001(13) 0.0361(4) Uani 1 1 d .
C15 C 0.6076(2) 1.0804(2) 0.20301(13) 0.0370(4) Uani 1 1 d .
C16 C 0.5090(2) 1.2152(2) 0.16899(15) 0.0458(5) Uani 1 1 d .
H16 H 0.5396 1.2839 0.1371 0.055 Uiso 1 1 calc R
C17 C 0.3639(2) 1.2473(2) 0.18269(15) 0.0469(5) Uani 1 1 d .
H17 H 0.2973 1.3382 0.1605 0.056 Uiso 1 1 calc R
C18 C 0.3175(2) 1.1453(2) 0.22904(14) 0.0396(5) Uani 1 1 d .
C19 C 0.4164(2) 1.0095(2) 0.26450(14) 0.0393(5) Uani 1 1 d .
H19 H 0.3855 0.9408 0.2963 0.047 Uiso 1 1 calc R
C20 C 0.5596(2) 0.9784(2) 0.25199(13) 0.0353(4) Uani 1 1 d .
C21 C 0.6869(2) 0.8365(2) 0.28624(13) 0.0341(4) Uani 1 1 d .
C22 C 0.6669(2) 0.7885(2) 0.38908(14) 0.0386(5) Uani 1 1 d .
C23 C 0.6566(2) 0.8555(3) 0.45835(15) 0.0517(6) Uani 1 1 d .
H23 H 0.6646 0.9411 0.4459 0.062 Uiso 1 1 calc R
C24 C 0.6338(3) 0.7918(3) 0.54818(17) 0.0651(7) Uani 1 1 d .
H24 H 0.6269 0.8356 0.5960 0.078 Uiso 1 1 calc R
C25 C 0.6215(3) 0.6664(3) 0.56682(18) 0.0683(8) Uani 1 1 d .
H25 H 0.6084 0.6250 0.6271 0.082 Uiso 1 1 calc R
C26 C 0.6283(3) 0.6008(3) 0.49759(17) 0.0585(7) Uani 1 1 d .
H26 H 0.6186 0.5159 0.5106 0.070 Uiso 1 1 calc R
C27 C 0.6499(2) 0.6630(2) 0.40743(15) 0.0427(5) Uani 1 1 d .
C28 C 0.6601(2) 0.6189(2) 0.32126(15) 0.0426(5) Uani 1 1 d .
C29 C 0.6471(3) 0.5053(3) 0.3031(2) 0.0619(7) Uani 1 1 d .
H29 H 0.6274 0.4412 0.3503 0.074 Uiso 1 1 calc R
C30 C 0.6636(3) 0.4884(3) 0.2140(2) 0.0733(8) Uani 1 1 d .
H30 H 0.6553 0.4120 0.2009 0.088 Uiso 1 1 calc R
C31 C 0.6926(3) 0.5836(3) 0.1436(2) 0.0644(7) Uani 1 1 d .
H31 H 0.7039 0.5701 0.0838 0.077 Uiso 1 1 calc R
C32 C 0.7051(2) 0.6993(3) 0.16071(16) 0.0483(6) Uani 1 1 d .
H32 H 0.7251 0.7632 0.1135 0.058 Uiso 1 1 calc R
C33 C 0.68683(19) 0.7159(2) 0.24979(14) 0.0380(5) Uani 1 1 d .
C34 C 1.4040(2) 0.8763(3) 0.05512(19) 0.0649(7) Uani 1 1 d .
H34A H 1.4192 0.8599 0.1187 0.097 Uiso 1 1 calc R
H34B H 1.4846 0.8862 0.0189 0.097 Uiso 1 1 calc R
H34C H 1.3933 0.7977 0.0428 0.097 Uiso 1 1 calc R
C35 C 0.9458(3) 1.3599(2) -0.04318(17) 0.0580(6) Uani 1 1 d .
H35A H 0.8781 1.3399 -0.0668 0.087 Uiso 1 1 calc R
H35B H 0.9797 1.4175 -0.0908 0.087 Uiso 1 1 calc R
H35C H 0.9004 1.4094 0.0063 0.087 Uiso 1 1 calc R
C36 C 0.0739(2) 1.3007(3) 0.20504(18) 0.0577(6) Uani 1 1 d .
H36A H 0.0736 1.3729 0.2324 0.087 Uiso 1 1 calc R
H36B H -0.0189 1.2998 0.2152 0.087 Uiso 1 1 calc R
H36C H 0.0969 1.3201 0.1405 0.087 Uiso 1 1 calc R
C37 C 0.8080(2) 0.8795(2) 0.24854(13) 0.0357(4) Uani 1 1 d .
N1 N 0.95763(17) 0.80801(17) 0.23411(11) 0.0376(4) Uani 1 1 d .
O1 O 1.27913(16) 1.00105(18) 0.03303(11) 0.0570(4) Uani 1 1 d .
O2 O 1.06242(16) 1.23167(16) -0.01125(11) 0.0537(4) Uani 1 1 d .
O3 O 0.17754(14) 1.16718(16) 0.24477(11) 0.0507(4) Uani 1 1 d .
O4 O 0.98238(16) 0.58126(15) 0.33426(10) 0.0487(4) Uani 1 1 d .
O5 O 1.19522(15) 0.60546(16) 0.24847(10) 0.0507(4) Uani 1 1 d .
S1 S 1.06405(5) 0.66118(5) 0.30139(4) 0.03985(16) Uani 1 1 d .

loop_
_atom_site_aniso_label
_atom_site_aniso_U_11
_atom_site_aniso_U_22
_atom_site_aniso_U_33
_atom_site_aniso_U_23
_atom_site_aniso_U_13
_atom_site_aniso_U_12
C1 0.0441(11) 0.0365(11) 0.0368(11) 0.0025(9) -0.0101(9) -0.0179(9)
C2 0.0743(17) 0.0830(19) 0.0424(13) -0.0023(13) -0.0020(12) -0.0536(15)
C3 0.098(2) 0.088(2) 0.0527(15) 0.0049(14) -0.0162(14) -0.0702(19)
C4 0.0746(16) 0.0482(14) 0.0470(14) 0.0014(11) -0.0175(12) -0.0290(13)
C5 0.0696(16) 0.0749(18) 0.0402(13) -0.0076(12) -0.0039(11) -0.0376(14)
C6 0.0553(13) 0.0604(15) 0.0435(13) -0.0027(11) -0.0049(10) -0.0331(12)
C7 0.120(3) 0.0618(18) 0.0601(17) -0.0055(14) -0.0279(16) -0.0442(18)
C8 0.0426(11) 0.0379(11) 0.0325(10) -0.0014(9) -0.0077(8) -0.0188(9)
C9 0.0372(11) 0.0400(12) 0.0394(11) -0.0016(9) -0.0061(8) -0.0128(9)
C10 0.0397(11) 0.0496(13) 0.0393(11) -0.0052(10) -0.0006(9) -0.0220(10)
C11 0.0478(12) 0.0398(12) 0.0374(11) -0.0012(9) -0.0035(9) -0.0226(10)
C12 0.0429(11) 0.0369(11) 0.0398(11) -0.0010(9) -0.0053(9) -0.0180(9)
C13 0.0383(10) 0.0365(11) 0.0353(10) -0.0048(8) -0.0036(8) -0.0185(9)
C14 0.0374(10) 0.0346(11) 0.0380(11) -0.0024(9) -0.0060(8) -0.0177(9)
C15 0.0396(10) 0.0342(11) 0.0371(11) -0.0032(8) -0.0046(8) -0.0166(9)
C16 0.0468(12) 0.0348(11) 0.0540(13) 0.0021(10) -0.0056(10) -0.0201(10)
C17 0.0428(12) 0.0345(12) 0.0547(13) -0.0019(10) -0.0080(10) -0.0101(9)
C18 0.0365(10) 0.0410(12) 0.0403(11) -0.0079(9) -0.0025(8) -0.0152(9)
C19 0.0430(11) 0.0378(11) 0.0388(11) -0.0044(9) -0.0011(9) -0.0205(9)
C20 0.0382(10) 0.0332(10) 0.0326(10) -0.0046(8) -0.0022(8) -0.0142(9)
C21 0.0378(10) 0.0309(10) 0.0327(10) -0.0008(8) -0.0032(8) -0.0159(8)
C22 0.0395(11) 0.0347(11) 0.0365(11) -0.0032(9) -0.0037(8) -0.0125(9)
C23 0.0602(14) 0.0478(13) 0.0454(13) -0.0101(11) -0.0052(11) -0.0200(11)
C24 0.0674(16) 0.0751(19) 0.0385(13) -0.0142(13) -0.0051(11) -0.0146(14)
C25 0.0678(17) 0.0694(18) 0.0425(14) 0.0082(13) 0.0007(12) -0.0172(14)
C26 0.0609(15) 0.0475(14) 0.0540(15) 0.0085(11) 0.0024(12) -0.0223(12)
C27 0.0410(11) 0.0352(11) 0.0440(12) 0.0027(9) -0.0020(9) -0.0144(9)
C28 0.0402(11) 0.0334(11) 0.0544(13) -0.0061(10) -0.0028(9) -0.0169(9)
C29 0.0625(16) 0.0436(14) 0.087(2) -0.0135(13) -0.0057(14) -0.0282(12)
C30 0.0661(17) 0.0540(17) 0.113(3) -0.0355(18) -0.0145(17) -0.0243(14)
C31 0.0515(14) 0.0700(18) 0.0730(18) -0.0404(16) -0.0095(13) -0.0115(13)
C32 0.0382(11) 0.0553(14) 0.0490(13) -0.0172(11) -0.0034(10) -0.0135(10)
C33 0.0310(10) 0.0350(11) 0.0460(12) -0.0082(9) -0.0038(8) -0.0115(8)
C34 0.0392(12) 0.0723(18) 0.0715(17) -0.0092(14) 0.0043(12) -0.0177(12)
C35 0.0628(15) 0.0452(14) 0.0558(15) 0.0032(11) -0.0002(12) -0.0212(12)
C36 0.0443(13) 0.0523(14) 0.0673(16) -0.0064(12) -0.0129(11) -0.0115(11)
C37 0.0369(10) 0.0351(11) 0.0363(10) -0.0032(8) -0.0064(8) -0.0166(8)
N1 0.0375(9) 0.0342(9) 0.0375(9) 0.0023(7) -0.0064(7) -0.0151(7)
O1 0.0395(8) 0.0617(11) 0.0611(10) 0.0015(8) 0.0017(7) -0.0218(8)
O2 0.0538(9) 0.0459(9) 0.0536(10) 0.0070(7) 0.0023(7) -0.0242(8)
O3 0.0376(8) 0.0484(9) 0.0607(10) -0.0029(8) -0.0056(7) -0.0163(7)
O4 0.0562(9) 0.0385(8) 0.0550(9) 0.0018(7) -0.0122(7) -0.0256(7)
O5 0.0446(8) 0.0434(9) 0.0513(9) -0.0065(7) -0.0035(7) -0.0081(7)
S1 0.0422(3) 0.0333(3) 0.0406(3) -0.0007(2) -0.0081(2) -0.0141(2)

loop_
_atom_type_symbol
_atom_type_description
_atom_type_scat_dispersion_real
_atom_type_scat_dispersion_imag
_atom_type_scat_source
C C 0.0033 0.0016 'International Tables Vol C Tables 4.2.6.8 and 6.1.1.4'
H H 0.0000 0.0000 'International Tables Vol C Tables 4.2.6.8 and 6.1.1.4'
N N 0.0061 0.0033 'International Tables Vol C Tables 4.2.6.8 and 6.1.1.4'
O O 0.0106 0.0060 'International Tables Vol C Tables 4.2.6.8 and 6.1.1.4'
S S 0.1246 0.1234 'International Tables Vol C Tables 4.2.6.8 and 6.1.1.4'

loop_
_geom_angle_atom_site_label_1
_geom_angle_atom_site_label_2
_geom_angle_atom_site_label_3
_geom_angle
C6 C1 C2 120.0(2)
C6 C1 S1 119.61(17)
C2 C1 S1 120.36(17)
C3 C2 C1 119.1(2)
C3 C2 H2 120.4
C1 C2 H2 120.4
C2 C3 C4 121.6(2)
C2 C3 H3 119.2
C4 C3 H3 119.2
C5 C4 C3 117.8(2)
C5 C4 C7 121.8(2)
C3 C4 C7 120.3(2)
C4 C5 C6 121.9(2)
C4 C5 H5 119.0
C6 C5 H5 119.0
C5 C6 C1 119.4(2)
C5 C6 H6 120.3
C1 C6 H6 120.3
C4 C7 H7A 109.5
C4 C7 H7B 109.5
H7A C7 H7B 109.5
C4 C7 H7C 109.5
H7A C7 H7C 109.5
H7B C7 H7C 109.5
C9 C8 C13 121.65(18)
C9 C8 N1 129.78(18)
C13 C8 N1 108.46(16)
C10 C9 C8 117.68(19)
C10 C9 H9 121.2
C8 C9 H9 121.2
O1 C10 C9 124.5(2)
O1 C10 C11 114.44(18)
C9 C10 C11 121.03(18)
O2 C11 C12 125.13(19)
O2 C11 C10 114.13(18)
C12 C11 C10 120.73(19)
C11 C12 C13 118.87(19)
C11 C12 H12 120.6
C13 C12 H12 120.6
C12 C13 C8 120.01(18)
C12 C13 C14 133.50(19)
C8 C13 C14 106.34(17)
C37 C14 C13 109.20(18)
C37 C14 C15 109.69(17)
C13 C14 C15 140.39(19)
C16 C15 C20 119.50(18)
C16 C15 C14 133.30(19)
C20 C15 C14 107.19(17)
C15 C16 C17 119.6(2)
C15 C16 H16 120.2
C17 C16 H16 120.2
C18 C17 C16 120.53(19)
C18 C17 H17 119.7
C16 C17 H17 119.7
O3 C18 C17 124.42(19)
O3 C18 C19 115.40(19)
C17 C18 C19 120.17(18)
C20 C19 C18 119.24(19)
C20 C19 H19 120.4
C18 C19 H19 120.4
C19 C20 C15 120.91(18)
C19 C20 C21 127.92(17)
C15 C20 C21 111.17(16)
C37 C21 C33 115.63(16)
C37 C21 C22 119.58(17)
C33 C21 C22 101.62(16)
C37 C21 C20 98.65(15)
C33 C21 C20 111.13(16)
C22 C21 C20 110.45(15)
C23 C22 C27 120.8(2)
C23 C22 C21 128.89(19)
C27 C22 C21 110.21(18)
C22 C23 C24 118.3(2)
C22 C23 H23 120.8
C24 C23 H23 120.8
C25 C24 C23 121.1(2)
C25 C24 H24 119.4
C23 C24 H24 119.4
C24 C25 C26 120.7(2)
C24 C25 H25 119.6
C26 C25 H25 119.6
C25 C26 C27 119.1(2)
C25 C26 H26 120.5
C27 C26 H26 120.5
C22 C27 C26 119.9(2)
C22 C27 C28 109.02(18)
C26 C27 C28 131.1(2)
C29 C28 C33 120.1(2)
C29 C28 C27 131.2(2)
C33 C28 C27 108.72(18)
C30 C29 C28 118.9(3)
C30 C29 H29 120.6
C28 C29 H29 120.6
C29 C30 C31 120.8(2)
C29 C30 H30 119.6
C31 C30 H30 119.6
C30 C31 C32 121.1(3)
C30 C31 H31 119.5
C32 C31 H31 119.5
C33 C32 C31 117.6(2)
C33 C32 H32 121.2
C31 C32 H32 121.2
C32 C33 C28 121.6(2)
C32 C33 C21 128.11(19)
C28 C33 C21 110.28(18)
O1 C34 H34A 109.5
O1 C34 H34B 109.5
H34A C34 H34B 109.5
O1 C34 H34C 109.5
H34A C34 H34C 109.5
H34B C34 H34C 109.5
O2 C35 H35A 109.5
O2 C35 H35B 109.5
H35A C35 H35B 109.5
O2 C35 H35C 109.5
H35A C35 H35C 109.5
H35B C35 H35C 109.5
O3 C36 H36A 109.5
O3 C36 H36B 109.5
H36A C36 H36B 109.5
O3 C36 H36C 109.5
H36A C36 H36C 109.5
H36B C36 H36C 109.5
C14 C37 N1 109.46(17)
C14 C37 C21 113.19(17)
N1 C37 C21 135.70(18)
C37 N1 C8 106.49(15)
C37 N1 S1 125.52(14)
C8 N1 S1 124.27(13)
C10 O1 C34 117.09(18)
C11 O2 C35 117.51(17)
C18 O3 C36 117.28(18)
O4 S1 O5 120.72(9)
O4 S1 N1 105.50(9)
O5 S1 N1 105.66(9)
O4 S1 C1 109.36(10)
O5 S1 C1 108.84(10)
N1 S1 C1 105.67(9)

loop_
_geom_bond_atom_site_label_1
_geom_bond_atom_site_label_2
_geom_bond_distance
C1 C6 1.376(3)
C1 C2 1.381(3)
C1 S1 1.750(2)
C2 C3 1.379(3)
C2 H2 0.9300
C3 C4 1.380(3)
C3 H3 0.9300
C4 C5 1.369(3)
C4 C7 1.521(3)
C5 C6 1.374(3)
C5 H5 0.9300
C6 H6 0.9300
C7 H7A 0.9600
C7 H7B 0.9600
C7 H7C 0.9600
C8 C9 1.391(3)
C8 C13 1.400(3)
C8 N1 1.427(2)
C9 C10 1.381(3)
C9 H9 0.9300
C10 O1 1.360(2)
C10 C11 1.414(3)
C11 O2 1.368(2)
C11 C12 1.372(3)
C12 C13 1.393(3)
C12 H12 0.9300
C13 C14 1.433(3)
C14 C37 1.352(3)
C14 C15 1.451(3)
C15 C16 1.382(3)
C15 C20 1.404(3)
C16 C17 1.388(3)
C16 H16 0.9300
C17 C18 1.382(3)
C17 H17 0.9300
C18 O3 1.362(2)
C18 C19 1.396(3)
C19 C20 1.370(3)
C19 H19 0.9300
C20 C21 1.550(3)
C21 C37 1.513(3)
C21 C33 1.523(3)
C21 C22 1.526(3)
C22 C23 1.372(3)
C22 C27 1.391(3)
C23 C24 1.399(3)
C23 H23 0.9300
C24 C25 1.364(4)
C24 H24 0.9300
C25 C26 1.372(4)
C25 H25 0.9300
C26 C27 1.396(3)
C26 H26 0.9300
C27 C28 1.462(3)
C28 C29 1.377(3)
C28 C33 1.394(3)
C29 C30 1.375(4)
C29 H29 0.9300
C30 C31 1.382(4)
C30 H30 0.9300
C31 C32 1.389(3)
C31 H31 0.9300
C32 C33 1.372(3)
C32 H32 0.9300
C34 O1 1.409(3)
C34 H34A 0.9600
C34 H34B 0.9600
C34 H34C 0.9600
C35 O2 1.413(3)
C35 H35A 0.9600
C35 H35B 0.9600
C35 H35C 0.9600
C36 O3 1.417(3)
C36 H36A 0.9600
C36 H36B 0.9600
C36 H36C 0.9600
C37 N1 1.410(2)
N1 S1 1.6707(17)
O4 S1 1.4175(15)
O5 S1 1.4244(15)
